data_7110914
loop_
_publ_author_name
'Connelly, Neil G.'
'Hayward, Owen D.'
'Klangsinsirikul, Phimphaka'
'Orpen, A. Guy'
'Rieger, Philip H.'

_publ_section_title
;
 Redox-active heterobinuclear triazenide-bridged complexes; ancillary
 ligand control of electron distribution in a three-electron metal--metal
 bond
;
_journal_issue 11
_journal_name_full 'Chemical Communications'
_journal_page_first 963
_journal_paper_doi 10.1039/b001764g
_journal_year 2000
_chemical_formula_sum 'C38.14 H40.28 Cl0.28 Ir N6 O2 Rh'
_chemical_formula_weight 919.76
_chemical_name_systematic
; 
 ? 
;
_space_group_IT_number 14
_symmetry_cell_setting monoclinic
_symmetry_space_group_name_Hall '-P 2ybc'
_symmetry_space_group_name_H-M 'P 1 21/c 1'
_atom_sites_solution_hydrogens geom
_atom_sites_solution_primary direct
_atom_sites_solution_secondary difmap
_audit_creation_method SHELXL-97
_cell_angle_alpha 90.000(13)
_cell_angle_beta 98.426(14)
_cell_angle_gamma 90.000(10)
_cell_formula_units_Z 4
_cell_length_a 15.052(4)
_cell_length_b 13.982(2)
_cell_length_c 17.202(3)
_cell_measurement_reflns_used 174
_cell_measurement_temperature 173(2)
_cell_volume 3581.2(13)
_computing_cell_refinement 'SAINT (Siemens, 1995b)'
_computing_data_collection 'SMART (Siemens, 1995b)'
_computing_data_reduction 'SAINT (Siemens, 1995b)'
_computing_molecular_graphics 'SHELXL-97 (Sheldrick, 1997)'
_computing_publication_material 'SHELXL-97 (Sheldrick, 1997)'
_computing_structure_refinement 'SHELXL-97 (Sheldrick, 1997)'
_computing_structure_solution 'SHELXS-97 (Sheldrick, 1990)'
_diffrn_ambient_temperature 173(2)
_diffrn_measured_fraction_theta_full 0.997
_diffrn_measured_fraction_theta_max 0.997
_diffrn_measurement_device_type 'Siemens SMART CCD diffractometer'
_diffrn_measurement_method '\w rotation with narrow frames'
_diffrn_radiation_monochromator graphite
_diffrn_radiation_source 'fine-focus sealed tube'
_diffrn_radiation_type MoK\a
_diffrn_radiation_wavelength 0.71073
_diffrn_reflns_av_R_equivalents 0.0749
_diffrn_reflns_av_sigmaI/netI 0.0925
_diffrn_reflns_limit_h_max 17
_diffrn_reflns_limit_h_min -12
_diffrn_reflns_limit_k_max 16
_diffrn_reflns_limit_k_min -15
_diffrn_reflns_limit_l_max 19
_diffrn_reflns_limit_l_min -20
_diffrn_reflns_number 18420
_diffrn_reflns_theta_full 25.00
_diffrn_reflns_theta_max 25.00
_diffrn_reflns_theta_min 1.89
_exptl_absorpt_coefficient_mu 4.236
_exptl_absorpt_correction_T_max 0.8161
_exptl_absorpt_correction_T_min 0.3630
_exptl_absorpt_correction_type empirical
_exptl_absorpt_process_details 'SADABS, Sheldrick 1996'
_exptl_crystal_colour red
_exptl_crystal_density_diffrn 1.706
_exptl_crystal_density_method 'not measured'
_exptl_crystal_description plate
_exptl_crystal_F_000 1816
_exptl_crystal_size_max 0.30
_exptl_crystal_size_mid 0.30
_exptl_crystal_size_min 0.05
_refine_diff_density_max 1.358
_refine_diff_density_min -1.275
_refine_diff_density_rms 0.164
_refine_ls_extinction_method none
_refine_ls_goodness_of_fit_ref 1.013
_refine_ls_hydrogen_treatment mixed
_refine_ls_matrix_type full
_refine_ls_number_parameters 446
_refine_ls_number_reflns 6288
_refine_ls_number_restraints 2
_refine_ls_restrained_S_all 1.013
_refine_ls_R_factor_all 0.0891
_refine_ls_R_factor_gt 0.0470
_refine_ls_shift/su_max 0.002
_refine_ls_shift/su_mean 0.000
_refine_ls_structure_factor_coef Fsqd
_refine_ls_weighting_details 'calc w=1/[\s^2^(Fo^2^)+(0.0315P)^2^+0.0000P] where P=(Fo^2^+2Fc^2^)/3'
_refine_ls_weighting_scheme calc
_refine_ls_wR_factor_gt 0.0766
_refine_ls_wR_factor_ref 0.0882
_reflns_number_gt 4337
_reflns_number_total 6288
_reflns_threshold_expression >2sigma(I)
_cod_data_source_file b001764gsup1.cif
_cod_data_source_block 1.[Rh(cod)(mu-RNNNR)2Ir(CO)2].0.14CH2Cl2
_cod_depositor_comments
;
The following automatic conversions were performed:

'_symmetry_cell_setting' value 'Monoclinic' changed to 'monoclinic'
according to /home/saulius/struct/CIF-dictionaries/cif_core.dic
dictionary named 'cif_core.dic' version 2.4.2 from
2011-04-26.

'_exptl_absorpt_correction_type' value 'Empirical'
changed to 'empirical' according to
/home/saulius/struct/CIF-dictionaries/cif_core.dic dictionary named
'cif_core.dic' version 2.4.2 from 2011-04-26.

Automatic conversion script
Id: cif_fix_values 1891 2012-01-12 08:04:46Z andrius 
;
_cod_original_cell_volume 3581.3(12)
_cod_original_sg_symbol_H-M P2(1)/c
_cod_database_code 7110914

loop_
_symmetry_equiv_pos_as_xyz
'x, y, z'
'-x, y+1/2, -z+1/2'
'-x, -y, -z'
'x, -y-1/2, z-1/2'

loop_
_atom_site_label
_atom_site_type_symbol
_atom_site_fract_x
_atom_site_fract_y
_atom_site_fract_z
_atom_site_U_iso_or_equiv
_atom_site_adp_type
_atom_site_occupancy
_atom_site_symmetry_multiplicity
_atom_site_calc_flag
_atom_site_refinement_flags
Ir1 Ir 0.12733(2) 1.00918(2) 0.791943(18) 0.02325(10) Uani 1 1 d .
Rh1 Rh 0.13553(5) 0.83627(4) 0.88002(4) 0.02111(16) Uani 1 1 d .
N1 N 0.2042(5) 1.0589(4) 0.8952(4) 0.0226(16) Uani 1 1 d .
N2 N 0.2617(4) 1.0052(4) 0.9408(3) 0.0237(15) Uani 1 1 d .
N3 N 0.2507(5) 0.9122(4) 0.9336(3) 0.0223(16) Uani 1 1 d .
N4 N 0.2487(4) 0.9488(4) 0.7673(4) 0.0207(16) Uani 1 1 d .
N5 N 0.2669(5) 0.8580(4) 0.7609(4) 0.0269(17) Uani 1 1 d .
N6 N 0.2167(4) 0.7985(4) 0.7937(3) 0.0217(16) Uani 1 1 d .
O1 O 0.0340(5) 0.9473(4) 0.6345(4) 0.0484(19) Uani 1 1 d .
O2 O -0.0395(5) 1.1060(4) 0.8273(4) 0.0407(17) Uani 1 1 d .
C1 C 0.0684(6) 0.9697(5) 0.6949(5) 0.032(2) Uani 1 1 d .
C2 C 0.0232(6) 1.0688(6) 0.8134(5) 0.028(2) Uani 1 1 d .
C3 C -0.0659(6) 0.8445(6) 0.8288(5) 0.037(2) Uani 1 1 d .
H3A H -0.1206 0.8042 0.8210 0.044 Uiso 1 1 calc R
H3B H -0.0746 0.8969 0.7897 0.044 Uiso 1 1 calc R
C4 C -0.0554(6) 0.8876(6) 0.9109(5) 0.031(2) Uani 1 1 d .
H4A H -0.0859 0.9504 0.9082 0.038 Uiso 1 1 calc R
H4B H -0.0856 0.8455 0.9452 0.038 Uiso 1 1 calc R
C5 C 0.0418(6) 0.9008(6) 0.9477(5) 0.030(2) Uani 1 1 d .
H5B H 0.0571 0.9684 0.9633 0.036 Uiso 1 1 calc R
C6 C 0.0935(6) 0.8333(5) 0.9940(4) 0.026(2) Uani 1 1 d .
H6A H 0.1377 0.8608 1.0373 0.032 Uiso 1 1 calc R
C7 C 0.0583(7) 0.7335(6) 1.0108(5) 0.042(3) Uani 1 1 d .
H7A H 0.0159 0.7393 1.0494 0.051 Uiso 1 1 calc R
H7B H 0.1093 0.6933 1.0347 0.051 Uiso 1 1 calc R
C8 C 0.0107(6) 0.6839(5) 0.9365(5) 0.034(2) Uani 1 1 d .
H8A H 0.0161 0.6137 0.9435 0.041 Uiso 1 1 calc R
H8B H -0.0540 0.7002 0.9296 0.041 Uiso 1 1 calc R
C9 C 0.0489(6) 0.7123(6) 0.8630(5) 0.032(2) Uani 1 1 d .
H9A H 0.0741 0.6578 0.8355 0.039 Uiso 1 1 calc R
C10 C 0.0134(6) 0.7848(5) 0.8140(5) 0.027(2) Uani 1 1 d .
H10A H 0.0168 0.7733 0.7571 0.033 Uiso 1 1 calc R
C11 C 0.2080(5) 1.1560(5) 0.9203(4) 0.0213(18) Uani 1 1 d .
C12 C 0.1711(6) 1.2277(5) 0.8687(5) 0.031(2) Uani 1 1 d .
H12A H 0.1481 1.2116 0.8160 0.037 Uiso 1 1 calc R
C13 C 0.1675(6) 1.3217(6) 0.8932(5) 0.038(2) Uani 1 1 d .
H13A H 0.1406 1.3683 0.8569 0.045 Uiso 1 1 calc R
C14 C 0.2011(7) 1.3498(6) 0.9676(6) 0.043(3) Uani 1 1 d .
C15 C 0.1972(8) 1.4521(6) 0.9965(6) 0.062(4) Uani 1 1 d .
H15A H 0.2253 1.4558 1.0515 0.093 Uiso 1 1 calc R
H15B H 0.1343 1.4725 0.9923 0.093 Uiso 1 1 calc R
H15C H 0.2292 1.4941 0.9644 0.093 Uiso 1 1 calc R
C16 C 0.2417(7) 1.2783(6) 1.0174(5) 0.044(3) Uani 1 1 d .
H16A H 0.2694 1.2958 1.0686 0.053 Uiso 1 1 calc R
C17 C 0.2434(6) 1.1828(6) 0.9955(5) 0.035(2) Uani 1 1 d .
H17A H 0.2690 1.1362 1.0323 0.042 Uiso 1 1 calc R
C18 C 0.3272(6) 0.8616(5) 0.9725(4) 0.0239(19) Uani 1 1 d .
C19 C 0.3149(6) 0.7721(5) 1.0038(5) 0.032(2) Uani 1 1 d .
H19A H 0.2565 0.7447 0.9985 0.039 Uiso 1 1 calc R
C20 C 0.3876(7) 0.7226(6) 1.0429(5) 0.036(2) Uani 1 1 d .
H20A H 0.3780 0.6617 1.0648 0.044 Uiso 1 1 calc R
C21 C 0.4730(7) 0.7588(7) 1.0511(5) 0.042(2) Uani 1 1 d .
C22 C 0.5543(8) 0.7055(8) 1.0932(6) 0.075(4) Uani 1 1 d .
H22A H 0.6084 0.7442 1.0922 0.112 Uiso 1 1 calc R
H22B H 0.5608 0.6444 1.0667 0.112 Uiso 1 1 calc R
H22C H 0.5461 0.6936 1.1478 0.112 Uiso 1 1 calc R
C23 C 0.4868(6) 0.8482(6) 1.0175(6) 0.046(3) Uani 1 1 d .
H23A H 0.5454 0.8748 1.0222 0.055 Uiso 1 1 calc R
C24 C 0.4140(7) 0.8972(6) 0.9775(6) 0.044(3) Uani 1 1 d .
H24A H 0.4237 0.9564 0.9529 0.053 Uiso 1 1 calc R
C25 C 0.3167(5) 1.0084(5) 0.7447(4) 0.0259(18) Uani 1 1 d .
C26 C 0.4015(7) 0.9802(7) 0.7425(10) 0.106(6) Uani 1 1 d .
H26A H 0.4174 0.9159 0.7561 0.128 Uiso 1 1 calc R
C27 C 0.4660(9) 1.0395(8) 0.7217(12) 0.151(9) Uani 1 1 d .
H27A H 0.5237 1.0142 0.7177 0.181 Uiso 1 1 calc R
C28 C 0.4499(7) 1.1353(6) 0.7062(7) 0.055(3) Uani 1 1 d .
C29 C 0.5224(8) 1.2013(7) 0.6850(8) 0.091(5) Uani 1 1 d .
H29A H 0.5785 1.1654 0.6859 0.136 Uiso 1 1 calc R
H29B H 0.5318 1.2538 0.7230 0.136 Uiso 1 1 calc R
H29C H 0.5040 1.2274 0.6322 0.136 Uiso 1 1 calc R
C30 C 0.3668(7) 1.1628(5) 0.7098(5) 0.042(2) Uani 1 1 d .
H30A H 0.3524 1.2284 0.7006 0.050 Uiso 1 1 calc R
C31 C 0.2998(7) 1.1022(6) 0.7262(6) 0.052(3) Uani 1 1 d .
H31A H 0.2405 1.1262 0.7245 0.062 Uiso 1 1 calc R
C32 C 0.2366(5) 0.7018(5) 0.7731(4) 0.0220(19) Uani 1 1 d .
C33 C 0.2474(6) 0.6310(5) 0.8290(5) 0.025(2) Uani 1 1 d .
H33A H 0.2390 0.6449 0.8815 0.030 Uiso 1 1 calc R
C34 C 0.2706(6) 0.5387(5) 0.8088(5) 0.028(2) Uani 1 1 d .
H34A H 0.2770 0.4902 0.8479 0.034 Uiso 1 1 calc R
C35 C 0.2846(6) 0.5160(5) 0.7339(5) 0.029(2) Uani 1 1 d .
C36 C 0.3107(7) 0.4157(5) 0.7125(5) 0.043(3) Uani 1 1 d .
H36A H 0.3175 0.4136 0.6567 0.064 Uiso 1 1 calc R
H36B H 0.2637 0.3707 0.7224 0.064 Uiso 1 1 calc R
H36C H 0.3676 0.3980 0.7445 0.064 Uiso 1 1 calc R
C37 C 0.2735(6) 0.5875(5) 0.6779(5) 0.034(2) Uani 1 1 d .
H37A H 0.2823 0.5729 0.6256 0.041 Uiso 1 1 calc R
C38 C 0.2497(6) 0.6811(6) 0.6962(4) 0.030(2) Uani 1 1 d .
H38A H 0.2426 0.7295 0.6569 0.036 Uiso 1 1 calc R
Cl1 Cl 0.5815(11) 0.5253(8) 0.9683(7) 0.106(5) Uani 0.28 1 d PD
C99 C 0.5321(18) 0.478(6) 1.043(3) 0.10(3) Uiso 0.14 1 d PD
H99A H 0.5546 0.4120 1.0527 0.116 Uiso 0.14 1 calc PR
H99B H 0.5531 0.5155 1.0914 0.116 Uiso 0.14 1 calc PR

loop_
_atom_site_aniso_label
_atom_site_aniso_U_11
_atom_site_aniso_U_22
_atom_site_aniso_U_33
_atom_site_aniso_U_23
_atom_site_aniso_U_13
_atom_site_aniso_U_12
Ir1 0.03036(19) 0.01721(16) 0.02340(16) 0.00011(15) 0.00805(13) 0.00300(17)
Rh1 0.0294(4) 0.0161(3) 0.0198(3) -0.0019(3) 0.0101(3) -0.0013(3)
N1 0.027(5) 0.009(3) 0.032(4) 0.003(3) 0.006(4) 0.005(3)
N2 0.035(4) 0.016(3) 0.023(3) -0.004(3) 0.012(3) -0.003(3)
N3 0.032(5) 0.019(3) 0.017(4) 0.002(3) 0.007(3) 0.000(3)
N4 0.023(4) 0.017(3) 0.024(4) 0.009(3) 0.011(3) 0.005(3)
N5 0.030(5) 0.015(3) 0.037(4) 0.004(3) 0.012(4) 0.004(3)
N6 0.023(4) 0.019(3) 0.026(4) -0.001(3) 0.013(3) -0.003(3)
O1 0.066(6) 0.044(4) 0.032(4) -0.013(3) -0.005(4) 0.006(4)
O2 0.042(5) 0.037(4) 0.048(4) 0.003(3) 0.020(4) 0.010(3)
C1 0.039(6) 0.026(5) 0.032(5) 0.004(4) 0.005(5) 0.013(4)
C2 0.030(6) 0.027(5) 0.029(5) 0.008(4) 0.008(5) -0.004(4)
C3 0.040(6) 0.034(5) 0.036(5) -0.008(4) -0.001(5) -0.007(5)
C4 0.024(6) 0.028(5) 0.044(6) -0.008(4) 0.012(5) 0.002(4)
C5 0.039(6) 0.024(4) 0.031(5) -0.006(4) 0.018(5) 0.003(4)
C6 0.039(6) 0.020(4) 0.025(4) -0.010(4) 0.020(4) -0.007(4)
C7 0.065(8) 0.029(5) 0.039(6) 0.005(4) 0.029(5) -0.003(5)
C8 0.043(6) 0.017(4) 0.048(6) 0.001(4) 0.026(5) -0.001(4)
C9 0.041(6) 0.023(4) 0.036(5) -0.007(4) 0.014(5) -0.009(4)
C10 0.030(6) 0.023(4) 0.031(5) -0.008(4) 0.010(4) -0.002(4)
C11 0.018(5) 0.020(4) 0.027(5) 0.004(4) 0.008(4) 0.001(4)
C12 0.044(6) 0.019(4) 0.032(5) -0.007(4) 0.016(5) -0.001(4)
C13 0.047(7) 0.025(5) 0.045(6) 0.007(4) 0.017(5) 0.002(4)
C14 0.074(8) 0.015(4) 0.050(6) 0.000(4) 0.040(6) 0.000(5)
C15 0.113(11) 0.024(5) 0.061(7) -0.008(5) 0.051(7) -0.007(6)
C16 0.074(8) 0.031(5) 0.031(5) -0.013(4) 0.019(5) -0.016(5)
C17 0.055(7) 0.023(5) 0.028(5) 0.000(4) 0.012(5) -0.004(4)
C18 0.028(6) 0.023(4) 0.020(4) -0.001(3) 0.004(4) 0.003(4)
C19 0.040(6) 0.027(5) 0.030(5) 0.004(4) 0.010(5) 0.000(4)
C20 0.042(7) 0.031(5) 0.035(5) 0.008(4) 0.005(5) 0.009(5)
C21 0.031(6) 0.049(6) 0.042(6) 0.000(5) -0.005(5) 0.014(5)
C22 0.051(9) 0.094(9) 0.075(8) 0.030(7) -0.004(7) 0.020(7)
C23 0.026(6) 0.040(6) 0.074(8) 0.002(5) 0.008(6) 0.002(5)
C24 0.035(7) 0.025(5) 0.073(7) 0.002(5) 0.007(6) 0.001(4)
C25 0.028(5) 0.021(4) 0.030(4) -0.004(4) 0.010(4) -0.001(4)
C26 0.041(8) 0.028(6) 0.256(18) 0.064(8) 0.043(10) 0.002(5)
C27 0.049(9) 0.039(7) 0.39(3) 0.062(11) 0.102(14) 0.017(6)
C28 0.032(7) 0.031(5) 0.106(9) 0.018(6) 0.015(7) 0.003(5)
C29 0.053(8) 0.036(6) 0.189(14) 0.041(8) 0.036(9) -0.005(6)
C30 0.054(7) 0.019(4) 0.059(6) 0.005(5) 0.028(6) -0.002(5)
C31 0.057(8) 0.029(5) 0.078(8) 0.009(5) 0.042(7) 0.005(5)
C32 0.022(5) 0.017(4) 0.029(5) -0.001(3) 0.008(4) -0.008(3)
C33 0.037(6) 0.014(4) 0.026(5) 0.006(3) 0.010(4) 0.005(4)
C34 0.033(6) 0.016(4) 0.037(5) 0.005(4) 0.013(5) -0.001(4)
C35 0.036(5) 0.017(4) 0.035(5) -0.007(4) 0.006(4) 0.010(4)
C36 0.062(8) 0.023(5) 0.043(6) -0.004(4) 0.005(6) 0.009(5)
C37 0.054(7) 0.030(5) 0.018(5) -0.001(4) 0.005(5) 0.011(5)
C38 0.044(6) 0.026(5) 0.021(4) 0.003(4) 0.008(4) 0.007(4)
Cl1 0.173(16) 0.065(8) 0.092(9) -0.012(6) 0.060(10) -0.009(8)

loop_
_atom_type_symbol
_atom_type_description
_atom_type_scat_dispersion_real
_atom_type_scat_dispersion_imag
_atom_type_scat_source
C C 0.0033 0.0016 'International Tables Vol C Tables 4.2.6.8 and 6.1.1.4'
H H 0.0000 0.0000 'International Tables Vol C Tables 4.2.6.8 and 6.1.1.4'
N N 0.0061 0.0033 'International Tables Vol C Tables 4.2.6.8 and 6.1.1.4'
O O 0.0106 0.0060 'International Tables Vol C Tables 4.2.6.8 and 6.1.1.4'
Cl Cl 0.1484 0.1585 'International Tables Vol C Tables 4.2.6.8 and 6.1.1.4'
Rh Rh -1.1178 0.9187 'International Tables Vol C Tables 4.2.6.8 and 6.1.1.4'
Ir Ir -1.4442 7.9887 'International Tables Vol C Tables 4.2.6.8 and 6.1.1.4'

loop_
_geom_angle_atom_site_label_1
_geom_angle_atom_site_label_2
_geom_angle_atom_site_label_3
_geom_angle
_geom_angle_site_symmetry_1
C1 Ir1 C2 90.4(4) .
C1 Ir1 N1 174.1(3) .
C2 Ir1 N1 93.4(3) .
C1 Ir1 N4 90.8(3) .
C2 Ir1 N4 176.9(3) .
N1 Ir1 N4 85.2(3) .
C1 Ir1 Rh1 101.8(2) .
C2 Ir1 Rh1 104.3(2) .
N1 Ir1 Rh1 81.65(16) .
N4 Ir1 Rh1 78.20(15) .
N6 Rh1 N3 84.9(2) .
N6 Rh1 C10 94.7(3) .
N3 Rh1 C10 169.0(3) .
N6 Rh1 C6 155.6(3) .
N3 Rh1 C6 86.8(3) .
C10 Rh1 C6 97.7(3) .
N6 Rh1 C5 166.3(3) .
N3 Rh1 C5 96.5(3) .
C10 Rh1 C5 81.3(3) .
C6 Rh1 C5 37.9(3) .
N6 Rh1 C9 95.9(3) .
N3 Rh1 C9 153.7(3) .
C10 Rh1 C9 37.3(3) .
C6 Rh1 C9 81.7(3) .
C5 Rh1 C9 88.8(3) .
N6 Rh1 Ir1 79.82(16) .
N3 Rh1 Ir1 77.02(16) .
C10 Rh1 Ir1 92.1(2) .
C6 Rh1 Ir1 120.5(2) .
C5 Rh1 Ir1 87.2(2) .
C9 Rh1 Ir1 129.1(2) .
N2 N1 C11 111.7(6) .
N2 N1 Ir1 123.4(4) .
C11 N1 Ir1 124.5(5) .
N3 N2 N1 116.5(6) .
N2 N3 C18 111.3(6) .
N2 N3 Rh1 128.2(5) .
C18 N3 Rh1 120.4(5) .
N5 N4 C25 112.3(6) .
N5 N4 Ir1 127.1(5) .
C25 N4 Ir1 120.0(5) .
N6 N5 N4 116.2(6) .
N5 N6 C32 109.7(6) .
N5 N6 Rh1 124.9(5) .
C32 N6 Rh1 124.5(5) .
O1 C1 Ir1 178.0(8) .
O2 C2 Ir1 179.0(9) .
C10 C3 C4 113.5(7) .
C5 C4 C3 113.5(7) .
C6 C5 C4 125.3(8) .
C6 C5 Rh1 70.8(5) .
C4 C5 Rh1 113.0(5) .
C5 C6 C7 122.9(8) .
C5 C6 Rh1 71.3(4) .
C7 C6 Rh1 110.2(5) .
C6 C7 C8 112.7(7) .
C9 C8 C7 112.8(7) .
C10 C9 C8 122.9(8) .
C10 C9 Rh1 70.4(5) .
C8 C9 Rh1 113.1(5) .
C9 C10 C3 123.3(8) .
C9 C10 Rh1 72.3(5) .
C3 C10 Rh1 111.3(5) .
C17 C11 C12 117.6(7) .
C17 C11 N1 122.5(7) .
C12 C11 N1 119.9(7) .
C13 C12 C11 121.2(8) .
C14 C13 C12 122.2(8) .
C13 C14 C16 116.0(8) .
C13 C14 C15 123.5(9) .
C16 C14 C15 120.6(9) .
C17 C16 C14 123.1(8) .
C11 C17 C16 119.8(8) .
C19 C18 C24 118.5(8) .
C19 C18 N3 118.9(8) .
C24 C18 N3 122.5(7) .
C20 C19 C18 120.0(9) .
C21 C20 C19 121.9(8) .
C20 C21 C23 118.7(9) .
C20 C21 C22 123.0(9) .
C23 C21 C22 118.3(9) .
C24 C23 C21 119.4(9) .
C23 C24 C18 121.4(9) .
C26 C25 C31 115.0(8) .
C26 C25 N4 124.2(8) .
C31 C25 N4 120.7(8) .
C25 C26 C27 123.0(9) .
C26 C27 C28 122.1(11) .
C30 C28 C27 114.5(9) .
C30 C28 C29 123.7(8) .
C27 C28 C29 121.8(10) .
C28 C30 C31 123.9(8) .
C25 C31 C30 121.4(10) .
C33 C32 C38 119.8(7) .
C33 C32 N6 120.8(7) .
C38 C32 N6 119.4(7) .
C32 C33 C34 120.0(7) .
C35 C34 C33 121.8(7) .
C34 C35 C37 118.0(7) .
C34 C35 C36 121.5(7) .
C37 C35 C36 120.5(7) .
C35 C37 C38 121.7(7) .
C32 C38 C37 118.7(7) .
C99 Cl1 C99 62(2) 3_667
Cl1 C99 Cl1 118(2) 3_667

loop_
_geom_bond_atom_site_label_1
_geom_bond_atom_site_label_2
_geom_bond_distance
_geom_bond_site_symmetry_2
Ir1 C1 1.856(9) .
Ir1 C2 1.859(10) .
Ir1 N1 2.091(7) .
Ir1 N4 2.111(6) .
Ir1 Rh1 2.8462(8) .
Rh1 N6 2.124(6) .
Rh1 N3 2.125(7) .
Rh1 C10 2.139(8) .
Rh1 C6 2.147(7) .
Rh1 C5 2.154(8) .
Rh1 C9 2.163(8) .
N1 N2 1.315(8) .
N1 C11 1.423(9) .
N2 N3 1.314(8) .
N3 C18 1.431(10) .
N4 N5 1.306(8) .
N4 C25 1.418(10) .
N5 N6 1.305(8) .
N6 C32 1.441(9) .
O1 C1 1.135(9) .
O2 C2 1.134(10) .
C3 C10 1.510(11) .
C3 C4 1.521(10) .
C4 C5 1.518(12) .
C5 C6 1.397(11) .
C6 C7 1.535(10) .
C7 C8 1.537(11) .
C8 C9 1.517(10) .
C9 C10 1.376(11) .
C11 C17 1.378(10) .
C11 C12 1.399(10) .
C12 C13 1.384(10) .
C13 C14 1.364(12) .
C14 C16 1.397(12) .
C14 C15 1.518(11) .
C16 C17 1.388(11) .
C18 C19 1.387(10) .
C18 C24 1.389(12) .
C19 C20 1.383(12) .
C20 C21 1.369(13) .
C21 C23 1.405(12) .
C21 C22 1.523(13) .
C23 C24 1.386(12) .
C25 C26 1.342(13) .
C25 C31 1.365(11) .
C26 C27 1.364(14) .
C27 C28 1.379(13) .
C28 C30 1.319(12) .
C28 C29 1.514(13) .
C30 C31 1.379(12) .
C32 C33 1.374(10) .
C32 C38 1.396(10) .
C33 C34 1.395(10) .
C34 C35 1.372(11) .
C35 C37 1.382(10) .
C35 C36 1.516(10) .
C37 C38 1.406(10) .
Cl1 C99 1.69(2) 3_667
Cl1 C99 1.71(2) .
C99 Cl1 1.69(2) 3_667
